data_7047462
loop_
_publ_author_name
'Xiong, Jun'
'Kubo, Kazuya'
'L\"u, Shao-Fang'
'Li, Ming'
'Nakamura, Takayoshi'

_publ_section_title
;
 Supramolecular self-assembly for designing non-centrosymmetric crystals
 based on Keggin polyoxometallates and crown ether.
;
_journal_issue 39
_journal_name_full 'Dalton transactions (Cambridge, England : 2003)'
_journal_page_first 14001
_journal_page_last 14007
_journal_paper_doi 10.1039/c8dt02910e
_journal_volume 47
_journal_year 2018
_chemical_formula_moiety 'C174 H168 Cu6 La2 N12 O12, C7 H8'
_chemical_formula_sum 'C181 H176 Cu6 La2 N12 O12'
_chemical_formula_weight 3370.39
_space_group_crystal_system monoclinic
_space_group_IT_number 4
_space_group_name_Hall 'P 2yb'
_space_group_name_H-M_alt 'P 1 21 1'
_symmetry_space_group_name_Hall 'P 2yb'
_symmetry_space_group_name_H-M 'P 1 21 1'
_atom_sites_solution_hydrogens geom
_atom_sites_solution_primary dual
_audit_creation_date 2018-02-23
_audit_creation_method
;
Olex2 1.2
(compiled 2017.08.10 svn.r3458 for OlexSys, GUI svn.r5381)
;
_audit_update_record
;
2018-06-21 deposited with the CCDC.
2018-09-05 downloaded from the CCDC.
;
_cell_angle_alpha 90
_cell_angle_beta 106.22(3)
_cell_angle_gamma 90
_cell_formula_units_Z 1
_cell_length_a 15.565(13)
_cell_length_b 11.095(8)
_cell_length_c 23.637(13)
_cell_measurement_reflns_used 9707
_cell_measurement_temperature 100
_cell_measurement_theta_max 27.461
_cell_measurement_theta_min 3.140
_cell_volume 3919(5)
_computing_data_collection 'Bruker APEX3 v2016.1-0'
_computing_data_reduction 'SAINT V8.38A (2016)'
_computing_publication_material 'Olex2 (Dolomanov et al., 2009)'
_computing_structure_refinement 'XL (Sheldrick, 2008)'
_computing_structure_solution 'ShelXT (Sheldrick, 2015)'
_diffrn_ambient_temperature 100
_diffrn_measured_fraction_theta_full 0.998
_diffrn_measured_fraction_theta_max 0.996
_diffrn_measurement_device 'CMOS area detector'
_diffrn_measurement_device_type 'Bruker D8QUEST'
_diffrn_measurement_method '\w and \f scans'
_diffrn_radiation_monochromator graphite
_diffrn_radiation_type MoK\a
_diffrn_radiation_wavelength 0.71076
_diffrn_reflns_av_R_equivalents 0.1378
_diffrn_reflns_av_unetI/netI 0.0851
_diffrn_reflns_Laue_measured_fraction_full 0.998
_diffrn_reflns_Laue_measured_fraction_max 0.996
_diffrn_reflns_limit_h_max 20
_diffrn_reflns_limit_h_min -20
_diffrn_reflns_limit_k_max 14
_diffrn_reflns_limit_k_min -14
_diffrn_reflns_limit_l_max 30
_diffrn_reflns_limit_l_min -30
_diffrn_reflns_number 138412
_diffrn_reflns_point_group_measured_fraction_full 0.998
_diffrn_reflns_point_group_measured_fraction_max 0.997
_diffrn_reflns_theta_full 25.243
_diffrn_reflns_theta_max 27.498
_diffrn_reflns_theta_min 3.099
_diffrn_source 'sealed tube'
_exptl_absorpt_coefficient_mu 1.396
_exptl_absorpt_correction_T_max 0.7456
_exptl_absorpt_correction_T_min 0.4357
_exptl_absorpt_correction_type multi-scan
_exptl_absorpt_process_details 'SADABS v2016/2'
_exptl_crystal_colour colorless
_exptl_crystal_density_diffrn 1.428
_exptl_crystal_description plank
_exptl_crystal_F_000 1730
_exptl_crystal_size_max 0.27
_exptl_crystal_size_mid 0.09
_exptl_crystal_size_min 0.02
_refine_diff_density_max 1.937
_refine_diff_density_min -1.656
_refine_diff_density_rms 0.134
_refine_ls_abs_structure_details
;
 Refined as an inversion twin.
;
_refine_ls_abs_structure_Flack 0.06(3)
_refine_ls_extinction_method none
_refine_ls_goodness_of_fit_ref 1.037
_refine_ls_hydrogen_treatment constr
_refine_ls_matrix_type full
_refine_ls_number_parameters 1088
_refine_ls_number_reflns 17923
_refine_ls_number_restraints 712
_refine_ls_restrained_S_all 1.023
_refine_ls_R_factor_all 0.1023
_refine_ls_R_factor_gt 0.0692
_refine_ls_shift/su_max 0.001
_refine_ls_shift/su_mean 0.000
_refine_ls_structure_factor_coef Fsqd
_refine_ls_weighting_details 'w=1/[\s^2^(Fo^2^)+(0.0799P)^2^+12.6118P] where P=(Fo^2^+2Fc^2^)/3'
_refine_ls_weighting_scheme calc
_refine_ls_wR_factor_gt 0.1564
_refine_ls_wR_factor_ref 0.1763
_reflns_Friedel_coverage 0.902
_reflns_Friedel_fraction_full 0.999
_reflns_Friedel_fraction_max 0.997
_reflns_number_gt 13418
_reflns_number_total 17923
_reflns_threshold_expression 'I > 2\s(I)'
_cod_data_source_file c8dt02910e2.cif
_cod_data_source_block 40244
_cod_depositor_comments 'Adding full bibliography for 7047460--7047465.cif.'
_cod_database_code 7047462
_shelx_shelxl_version_number 2017/1

loop_
_space_group_symop_operation_xyz
'x, y, z'
'-x, y+1/2, -z'

loop_
_atom_site_label
_atom_site_type_symbol
_atom_site_fract_x
_atom_site_fract_y
_atom_site_fract_z
_atom_site_U_iso_or_equiv
_atom_site_adp_type
_atom_site_occupancy
_atom_site_site_symmetry_order
_atom_site_calc_flag
_atom_site_refinement_flags_posn
_atom_site_refinement_flags_adp
_atom_site_refinement_flags_occupancy
_atom_site_disorder_assembly
_atom_site_disorder_group
La1 La 0.53368(4) 0.58916(5) 0.75835(2) 0.02957(15) Uani 1 1 d . . . . .
Cu1 Cu 0.77187(10) 0.55189(13) 0.77369(6) 0.0419(4) Uani 1 1 d . . . . .
Cu2 Cu 0.41210(10) 0.72065(13) 0.61376(5) 0.0357(3) Uani 1 1 d . . . . .
Cu3 Cu 0.4630(6) 0.3366(5) 0.8089(4) 0.0265(12) Uani 0.5 1 d . . P A 1
Cu3* Cu 0.4561(7) 0.2978(5) 0.8019(4) 0.0334(15) Uani 0.5 1 d . . P A 2
O1 O 0.6679(5) 0.4651(7) 0.7664(3) 0.0327(17) Uani 1 1 d . . . . .
O2 O 0.6009(4) 0.5780(8) 0.8612(3) 0.0326(16) Uani 1 1 d . . . . .
O3 O 0.5016(5) 0.6087(7) 0.6472(3) 0.0333(18) Uani 1 1 d . . . . .
O4 O 0.5726(6) 0.7852(7) 0.7438(3) 0.0349(17) Uani 1 1 d . . . . .
O5 O 0.4549(5) 0.3885(7) 0.7342(3) 0.0292(16) Uani 1 1 d . . . . .
O6 O 0.3908(5) 0.6184(7) 0.7677(3) 0.043(2) Uani 1 1 d . . . . .
N1 N 0.8855(7) 0.6226(10) 0.7875(4) 0.049(3) Uani 1 1 d . . . . .
N2 N 0.9936(8) 0.7533(11) 0.8462(5) 0.053(3) Uani 1 1 d . . . . .
N3 N 0.3160(8) 0.8274(11) 0.5800(4) 0.046(2) Uani 1 1 d . U . B 1
N4 N 0.1857(10) 0.9310(15) 0.5790(6) 0.084(4) Uani 1 1 d . U . B 1
N5 N 0.4802(14) 0.2854(19) 0.8873(9) 0.032(3) Uani 0.5 1 d . U P A 1
N5* N 0.4531(14) 0.223(2) 0.8724(9) 0.037(3) Uani 0.5 1 d . U P A 2
N6 N 0.4697(16) 0.151(2) 0.9589(9) 0.043(3) Uani 0.5 1 d . U P A 1
N6* N 0.3720(14) 0.1137(19) 0.9257(8) 0.044(3) Uani 0.5 1 d . U P A 2
C1 C 0.6751(7) 0.3636(10) 0.8002(4) 0.029(2) Uani 1 1 d . . . . .
C2 C 0.6447(7) 0.2535(10) 0.7724(4) 0.032(2) Uani 1 1 d . . . . .
H2 H 0.620417 0.253011 0.731756 0.039 Uiso 1 1 calc R . . . .
C3 C 0.6490(8) 0.1488(10) 0.8017(5) 0.035(3) Uani 1 1 d . . . . .
H3 H 0.629674 0.077633 0.781336 0.042 Uiso 1 1 calc R . . . .
C4 C 0.6844(7) 0.1482(10) 0.8658(4) 0.029(2) Uani 1 1 d . . . . .
C5 C 0.6874(9) 0.0397(11) 0.8979(5) 0.042(3) Uani 1 1 d . . . . .
H5 H 0.668719 -0.032278 0.878147 0.050 Uiso 1 1 calc R . . . .
C6 C 0.7180(9) 0.0415(11) 0.9581(5) 0.042(3) Uani 1 1 d . . . . .
H6 H 0.719962 -0.029356 0.979422 0.051 Uiso 1 1 calc R . . . .
C7 C 0.7466(9) 0.1513(10) 0.9876(5) 0.038(3) Uani 1 1 d . . . . .
H7 H 0.765379 0.152769 1.028581 0.046 Uiso 1 1 calc R . . . .
C8 C 0.7471(7) 0.2547(10) 0.9570(4) 0.031(2) Uani 1 1 d . . . . .
H8 H 0.770288 0.324535 0.977391 0.038 Uiso 1 1 calc R . . . .
C9 C 0.7132(7) 0.2593(10) 0.8946(4) 0.028(2) Uani 1 1 d . . . . .
C10 C 0.7120(6) 0.3678(9) 0.8625(4) 0.025(2) Uani 1 1 d . . . . .
C11 C 0.7449(7) 0.4846(9) 0.8921(4) 0.028(2) Uani 1 1 d . . . . .
C12 C 0.8385(7) 0.4965(10) 0.9211(4) 0.030(2) Uani 1 1 d . . . . .
C13 C 0.9008(7) 0.4083(10) 0.9169(4) 0.028(2) Uani 1 1 d . . . . .
H13 H 0.880450 0.338851 0.895252 0.033 Uiso 1 1 calc R . . . .
C14 C 0.9924(8) 0.4211(13) 0.9440(6) 0.047(3) Uani 1 1 d . . . . .
H14 H 1.032297 0.361982 0.939428 0.057 Uiso 1 1 calc R . . . .
C15 C 1.0232(9) 0.5218(15) 0.9776(5) 0.054(4) Uani 1 1 d . . . . .
H15 H 1.083903 0.528735 0.996863 0.064 Uiso 1 1 calc R . . . .
C16 C 0.9670(8) 0.6104(12) 0.9831(5) 0.043(3) Uani 1 1 d . . . . .
H16 H 0.989592 0.678177 1.005515 0.052 Uiso 1 1 calc R . . . .
C17 C 0.8701(7) 0.6016(11) 0.9541(4) 0.034(2) Uani 1 1 d . . . . .
C18 C 0.8099(9) 0.6928(10) 0.9564(5) 0.042(3) Uani 1 1 d . . . . .
H18 H 0.830176 0.760832 0.979209 0.050 Uiso 1 1 calc R . . . .
C19 C 0.7222(8) 0.6844(10) 0.9260(5) 0.032(2) Uani 1 1 d . . . . .
H19 H 0.684284 0.748520 0.927306 0.039 Uiso 1 1 calc R . . . .
C20 C 0.6858(7) 0.5792(12) 0.8918(4) 0.032(2) Uani 1 1 d . . . . .
C21 C 0.5838(8) 0.6194(10) 0.6401(4) 0.034(3) Uani 1 1 d . . . . .
C22 C 0.6262(8) 0.5092(11) 0.6306(5) 0.036(3) Uani 1 1 d . . . . .
H22 H 0.595173 0.436678 0.627119 0.043 Uiso 1 1 calc R . . . .
C23 C 0.7126(9) 0.5107(11) 0.6267(5) 0.041(3) Uani 1 1 d . . . . .
H23 H 0.739652 0.437983 0.622215 0.049 Uiso 1 1 calc R . . . .
C24 C 0.7608(8) 0.6161(11) 0.6291(5) 0.040(3) Uani 1 1 d . . . . .
C25 C 0.8481(9) 0.6206(14) 0.6246(5) 0.055(4) Uani 1 1 d . . . . .
H25 H 0.875549 0.548178 0.620089 0.066 Uiso 1 1 calc R . . . .
C26 C 0.8956(10) 0.7234(17) 0.6265(6) 0.060(4) Uani 1 1 d . . . . .
H26 H 0.953061 0.721242 0.621952 0.071 Uiso 1 1 calc R . . . .
C27 C 0.8564(9) 0.8339(14) 0.6355(6) 0.054(4) Uani 1 1 d . . . . .
H27 H 0.888886 0.905103 0.638241 0.065 Uiso 1 1 calc R . . . .
C28 C 0.7694(8) 0.8367(12) 0.6401(5) 0.042(3) Uani 1 1 d . . . . .
H28 H 0.743692 0.910122 0.645243 0.051 Uiso 1 1 calc R . . . .
C29 C 0.7188(8) 0.7276(11) 0.6371(5) 0.036(3) Uani 1 1 d . . . . .
C30 C 0.6290(8) 0.7266(11) 0.6419(4) 0.033(2) Uani 1 1 d . . . . .
C31 C 0.5818(8) 0.8416(9) 0.6477(4) 0.029(2) Uani 1 1 d . . . . .
C32 C 0.5611(8) 0.9314(10) 0.6014(4) 0.030(2) Uani 1 1 d . . . . .
C33 C 0.5810(8) 0.9120(10) 0.5464(4) 0.034(2) Uani 1 1 d . . . . .
H33 H 0.606930 0.839823 0.539706 0.041 Uiso 1 1 calc R . . . .
C34 C 0.5622(9) 0.9978(10) 0.5042(4) 0.037(3) Uani 1 1 d . . . . .
H34 H 0.576844 0.983868 0.469191 0.045 Uiso 1 1 calc R . . . .
C35 C 0.5215(9) 1.1072(14) 0.5114(5) 0.049(3) Uani 1 1 d . . . . .
H35 H 0.508697 1.164366 0.481392 0.059 Uiso 1 1 calc R . . . .
C36 C 0.5008(10) 1.1288(12) 0.5631(5) 0.050(3) Uani 1 1 d . . . . .
H36 H 0.475212 1.201905 0.568874 0.060 Uiso 1 1 calc R . . . .
C37 C 0.5186(9) 1.0387(10) 0.6085(4) 0.038(3) Uani 1 1 d . . . . .
C38 C 0.4901(8) 1.0550(10) 0.6613(4) 0.037(3) Uani 1 1 d . . . . .
H38 H 0.459070 1.124265 0.665757 0.044 Uiso 1 1 calc R . . . .
C39 C 0.5083(8) 0.9705(11) 0.7041(4) 0.034(2) Uani 1 1 d . . . . .
H39 H 0.489180 0.982700 0.737590 0.040 Uiso 1 1 calc R . . . .
C40 C 0.5565(8) 0.8620(10) 0.6993(4) 0.034(2) Uani 1 1 d . . . . .
C41 C 0.3759(7) 0.3934(9) 0.6903(4) 0.025(2) Uani 1 1 d . . . . .
C42 C 0.3826(7) 0.3609(10) 0.6330(4) 0.030(2) Uani 1 1 d . . . . .
H42 H 0.438272 0.340298 0.628608 0.036 Uiso 1 1 calc R . . . .
C43 C 0.3106(8) 0.3593(13) 0.5852(5) 0.040(3) Uani 1 1 d . . . . .
H43 H 0.316443 0.337170 0.548492 0.049 Uiso 1 1 calc R . . . .
C44 C 0.2262(10) 0.3919(15) 0.5920(5) 0.055(4) Uani 1 1 d . . . . .
C45 C 0.1458(12) 0.394(2) 0.5442(7) 0.097(7) Uani 1 1 d . . . . .
H45 H 0.150420 0.372867 0.507128 0.116 Uiso 1 1 calc R . . . .
C46 C 0.0677(13) 0.424(3) 0.5483(8) 0.109(9) Uani 1 1 d . . . . .
H46 H 0.017269 0.412572 0.516549 0.131 Uiso 1 1 calc R . . . .
C47 C 0.0595(11) 0.474(2) 0.6025(9) 0.105(8) Uani 1 1 d . . . . .
H47 H 0.005129 0.505829 0.604573 0.127 Uiso 1 1 calc R . . . .
C48 C 0.1341(9) 0.4755(16) 0.6524(7) 0.063(4) Uani 1 1 d . . . . .
H48 H 0.129154 0.506546 0.687910 0.076 Uiso 1 1 calc R . . . .
C49 C 0.2179(9) 0.4283(12) 0.6481(6) 0.044(3) Uani 1 1 d . . . . .
C50 C 0.2955(7) 0.4248(10) 0.6983(5) 0.031(2) Uani 1 1 d . . . . .
C51 C 0.2895(7) 0.4534(10) 0.7593(5) 0.031(2) Uani 1 1 d . . . . .
C52 C 0.2347(7) 0.3823(12) 0.7867(5) 0.038(3) Uani 1 1 d . . . . .
C53 C 0.1823(8) 0.2843(12) 0.7598(5) 0.043(3) Uani 1 1 d . . . . .
H53 H 0.185083 0.258401 0.722937 0.051 Uiso 1 1 calc R . . . .
C54 C 0.1282(11) 0.2274(16) 0.7863(8) 0.068(4) Uani 1 1 d . . . . .
H54 H 0.091200 0.165818 0.766641 0.082 Uiso 1 1 calc R . . . .
C55 C 0.1270(12) 0.2603(17) 0.8443(8) 0.072(5) Uani 1 1 d . . . . .
H55 H 0.090247 0.218823 0.862601 0.087 Uiso 1 1 calc R . . . .
C56 C 0.1773(10) 0.3487(16) 0.8721(6) 0.060(4) Uani 1 1 d . . . . .
H56 H 0.175463 0.369637 0.909849 0.072 Uiso 1 1 calc R . . . .
C57 C 0.2339(9) 0.4122(14) 0.8456(6) 0.052(4) Uani 1 1 d . . . . .
C58 C 0.2893(10) 0.5065(16) 0.8756(6) 0.062(4) Uani 1 1 d . . . . .
H58 H 0.291047 0.523703 0.914420 0.075 Uiso 1 1 calc R . . . .
C59 C 0.3387(9) 0.5709(17) 0.8493(6) 0.059(4) Uani 1 1 d . . . . .
H59 H 0.373976 0.632665 0.870285 0.071 Uiso 1 1 calc R . . . .
C60 C 0.3401(8) 0.5492(11) 0.7896(5) 0.038(3) Uani 1 1 d . . . . .
C61 C 0.9586(9) 0.5413(12) 0.7806(6) 0.047(3) Uani 1 1 d . . . . .
H61a H 0.970833 0.480771 0.811407 0.057 Uiso 1 1 calc R . . . .
H61b H 0.939127 0.500234 0.742936 0.057 Uiso 1 1 calc R . . . .
C62 C 1.0411(8) 0.6097(15) 0.7837(6) 0.054(4) Uani 1 1 d . . . . .
H62a H 1.030903 0.662517 0.749815 0.065 Uiso 1 1 calc R . . . .
H62b H 1.088436 0.553845 0.782267 0.065 Uiso 1 1 calc R . . . .
C63 C 1.0705(10) 0.6832(15) 0.8388(6) 0.057(4) Uani 1 1 d . . . . .
H63a H 1.093250 0.630738 0.872445 0.068 Uiso 1 1 calc R . . . .
H63b H 1.118195 0.737506 0.836244 0.068 Uiso 1 1 calc R . . . .
C64 C 1.0162(10) 0.8475(12) 0.8905(5) 0.053(4) Uani 1 1 d . . . . .
H64a H 1.077616 0.836513 0.913964 0.064 Uiso 1 1 calc R . . . .
H64b H 0.978132 0.839472 0.916489 0.064 Uiso 1 1 calc R . . . .
C65 C 1.0059(12) 0.9731(17) 0.8650(7) 0.071(5) Uani 1 1 d . . . . .
H65a H 1.039316 1.028395 0.894856 0.085 Uiso 1 1 calc R . . . .
H65b H 1.032570 0.975195 0.832466 0.085 Uiso 1 1 calc R . . . .
C66 C 0.9129(12) 1.0168(15) 0.8436(7) 0.067(4) Uani 1 1 d . . . . .
H66a H 0.913706 1.096024 0.826335 0.080 Uiso 1 1 calc R . . . .
H66b H 0.889219 1.026113 0.877165 0.080 Uiso 1 1 calc R . . . .
C67 C 0.8486(11) 0.9356(13) 0.7978(6) 0.054(3) Uani 1 1 d . . . . .
H67a H 0.790631 0.974737 0.785082 0.064 Uiso 1 1 calc R . . . .
H67b H 0.871105 0.927998 0.763578 0.064 Uiso 1 1 calc R . . . .
C68 C 0.8363(9) 0.8091(14) 0.8205(6) 0.052(3) Uani 1 1 d . . . . .
H68a H 0.832960 0.815857 0.860728 0.062 Uiso 1 1 calc R . . . .
H68b H 0.779603 0.776923 0.796953 0.062 Uiso 1 1 calc R . . . .
C69 C 0.9073(8) 0.7232(12) 0.8191(5) 0.042(3) Uani 1 1 d . . . . .
C70 C 0.3202(10) 0.9000(15) 0.5286(6) 0.061(3) Uani 1 1 d . U . B 1
H70a H 0.283546 0.862354 0.492929 0.074 Uiso 1 1 calc R . . B 1
H70b H 0.381370 0.902075 0.526182 0.074 Uiso 1 1 calc R . . B 1
C71 C 0.2870(11) 1.0306(16) 0.5325(7) 0.070(3) Uani 1 1 d . U . B 1
H71a H 0.323289 1.070313 0.567666 0.084 Uiso 1 1 calc R . . B 1
H71b H 0.289850 1.076999 0.498308 0.084 Uiso 1 1 calc R . . B 1
C72 C 0.1962(11) 1.0189(16) 0.5348(7) 0.071(4) Uani 1 1 d . U . B 1
H72a H 0.159139 0.994462 0.496271 0.085 Uiso 1 1 calc R . . B 1
H72b H 0.175101 1.096958 0.543698 0.085 Uiso 1 1 calc R . . B 1
C73 C 0.1016(12) 0.931(2) 0.5987(9) 0.089(5) Uani 1 1 d . U . B 1
H73a H 0.055517 0.974573 0.569978 0.106 Uiso 1 1 calc R . . B 1
H73b H 0.081299 0.848127 0.599114 0.106 Uiso 1 1 calc R . . B 1
C74 C 0.1112(13) 0.983(2) 0.6562(9) 0.087(5) Uani 1 1 d . U . B 1
H74a H 0.053649 1.013251 0.658368 0.105 Uiso 1 1 calc R . . B 1
H74b H 0.152386 1.050475 0.662075 0.105 Uiso 1 1 calc R . . B 1
C75 C 0.1454(14) 0.891(2) 0.7041(10) 0.092(5) Uani 1 1 d . U . B 1
H75a H 0.098872 0.832154 0.702210 0.110 Uiso 1 1 calc R . . B 1
H75b H 0.157560 0.931481 0.741955 0.110 Uiso 1 1 calc R . . B 1
C76 C 0.2327(15) 0.8241(19) 0.7003(9) 0.095(5) Uani 1 1 d . U . B 1
H76a H 0.280620 0.883035 0.708291 0.115 Uiso 1 1 calc R . . B 1
H76b H 0.247812 0.765844 0.732106 0.115 Uiso 1 1 calc R . . B 1
C77 C 0.2339(15) 0.7638(19) 0.6489(9) 0.088(5) Uani 1 1 d . U . B 1
H77a H 0.176823 0.723927 0.633069 0.105 Uiso 1 1 calc R . . B 1
H77b H 0.279816 0.702053 0.658639 0.105 Uiso 1 1 calc R . . B 1
C78 C 0.2522(12) 0.8482(17) 0.6000(7) 0.070(4) Uani 1 1 d . U . B 1
C79 C 0.5099(17) 0.380(2) 0.9339(9) 0.036(4) Uani 0.5 1 d . U P A 1
H79a H 0.495387 0.458990 0.916372 0.044 Uiso 0.5 1 calc R . P A 1
H79b H 0.574248 0.375316 0.950440 0.044 Uiso 0.5 1 calc R . P A 1
C79* C 0.4995(17) 0.290(2) 0.9282(10) 0.038(4) Uani 0.5 1 d . U P A 2
H79c H 0.557866 0.316148 0.926136 0.046 Uiso 0.5 1 calc R . P A 2
H79d H 0.464866 0.360339 0.931833 0.046 Uiso 0.5 1 calc R . P A 2
C80 C 0.4650(18) 0.363(2) 0.9821(10) 0.042(4) Uani 0.5 1 d . U P A 1
H80a H 0.400832 0.374216 0.966792 0.050 Uiso 0.5 1 calc R . P A 1
H80b H 0.487712 0.421052 1.013432 0.050 Uiso 0.5 1 calc R . P A 1
C80* C 0.5100(18) 0.214(3) 0.9797(11) 0.039(4) Uani 0.5 1 d . U P A 2
H80c H 0.540858 0.257579 1.014924 0.047 Uiso 0.5 1 calc R . P A 2
H80d H 0.545222 0.142997 0.976654 0.047 Uiso 0.5 1 calc R . P A 2
C81 C 0.4856(19) 0.236(2) 1.0052(12) 0.044(4) Uani 0.5 1 d . U P A 1
H81a H 0.547806 0.231682 1.028167 0.053 Uiso 0.5 1 calc R . P A 1
H81b H 0.448826 0.216843 1.030946 0.053 Uiso 0.5 1 calc R . P A 1
C81* C 0.4206(18) 0.176(2) 0.9832(10) 0.041(4) Uani 0.5 1 d . U P A 2
H81c H 0.386856 0.246458 0.989226 0.050 Uiso 0.5 1 calc R . P A 2
H81d H 0.426354 0.121859 1.016122 0.050 Uiso 0.5 1 calc R . P A 2
C82 C 0.447(2) 0.028(3) 0.9751(12) 0.053(5) Uani 0.5 1 d . U P A 1
H82a H 0.481610 -0.030038 0.960214 0.064 Uiso 0.5 1 calc R . P A 1
H82b H 0.464414 0.021435 1.017674 0.064 Uiso 0.5 1 calc R . P A 1
C82* C 0.2876(19) 0.051(2) 0.9242(11) 0.050(4) Uani 0.5 1 d . U P A 2
H82c H 0.240011 0.083833 0.892119 0.060 Uiso 0.5 1 calc R . P A 2
H82d H 0.272622 0.067859 0.960655 0.060 Uiso 0.5 1 calc R . P A 2
C83 C 0.352(2) -0.006(3) 0.9533(13) 0.061(5) Uani 0.5 1 d . U P A 1
H83a H 0.316252 0.062575 0.958607 0.073 Uiso 0.5 1 calc R . P A 1
H83b H 0.340743 -0.071088 0.977345 0.073 Uiso 0.5 1 calc R . P A 1
C83* C 0.292(2) -0.087(3) 0.9164(12) 0.057(5) Uani 0.5 1 d . U P A 2
H83c H 0.345367 -0.117293 0.944393 0.068 Uiso 0.5 1 calc R . P A 2
H83d H 0.240668 -0.123206 0.925542 0.068 Uiso 0.5 1 calc R . P A 2
C84 C 0.322(2) -0.043(3) 0.8904(13) 0.063(5) Uani 0.5 1 d . U P A 1
H84a H 0.258270 -0.060348 0.880393 0.075 Uiso 0.5 1 calc R . P A 1
H84b H 0.352023 -0.117972 0.886161 0.075 Uiso 0.5 1 calc R . P A 1
C84* C 0.292(2) -0.124(3) 0.8562(12) 0.058(5) Uani 0.5 1 d . U P A 2
H84c H 0.234836 -0.104283 0.829095 0.069 Uiso 0.5 1 calc R . P A 2
H84d H 0.299098 -0.211036 0.855792 0.069 Uiso 0.5 1 calc R . P A 2
C85 C 0.338(2) 0.049(3) 0.8454(13) 0.054(5) Uani 0.5 1 d . U P A 1
H85a H 0.318247 0.013617 0.806271 0.065 Uiso 0.5 1 calc R . P A 1
H85b H 0.302115 0.119581 0.845817 0.065 Uiso 0.5 1 calc R . P A 1
C85* C 0.367(2) -0.065(3) 0.8333(12) 0.056(5) Uani 0.5 1 d . U P A 2
H85c H 0.424752 -0.078698 0.862063 0.067 Uiso 0.5 1 calc R . P A 2
H85d H 0.369014 -0.104872 0.797016 0.067 Uiso 0.5 1 calc R . P A 2
C86 C 0.4368(16) 0.088(3) 0.8567(10) 0.045(4) Uani 0.5 1 d . U P A 1
H86a H 0.474977 0.018253 0.868498 0.054 Uiso 0.5 1 calc R . P A 1
H86b H 0.445469 0.117977 0.820071 0.054 Uiso 0.5 1 calc R . P A 1
C86* C 0.3543(19) 0.069(2) 0.8221(10) 0.046(4) Uani 0.5 1 d . U P A 2
H86c H 0.380047 0.091389 0.790775 0.055 Uiso 0.5 1 calc R . P A 2
H86d H 0.290681 0.085740 0.808914 0.055 Uiso 0.5 1 calc R . P A 2
C87 C 0.4646(16) 0.180(2) 0.9011(11) 0.036(3) Uani 0.5 1 d . U P A 1
C87* C 0.3962(17) 0.144(2) 0.8759(10) 0.039(3) Uani 0.5 1 d . U P A 2
C88 C 0.8581(11) 0.1859(16) 0.5941(6) 0.071(9) Uani 0.5 1 d . U P . .
C89 C 0.9224(9) 0.2331(16) 0.6422(8) 0.041(5) Uani 0.5 1 d G U P . .
H89 H 0.978759 0.252969 0.638766 0.049 Uiso 0.5 1 calc R . P . .
C90 C 0.9024(10) 0.2505(17) 0.6953(7) 0.072(9) Uani 0.5 1 d G U P . .
H90 H 0.945366 0.282082 0.727497 0.086 Uiso 0.5 1 calc R . P . .
C91 C 0.8181(12) 0.2208(18) 0.7004(6) 0.050(6) Uani 0.5 1 d G U P . .
H91 H 0.804679 0.232472 0.735946 0.060 Uiso 0.5 1 calc R . P . .
C92 C 0.7538(9) 0.1736(16) 0.6523(8) 0.062(8) Uani 0.5 1 d G U P . .
H92 H 0.697383 0.153748 0.655665 0.075 Uiso 0.5 1 calc R . P . .
C93 C 0.7738(10) 0.1562(15) 0.5991(7) 0.039(5) Uani 0.5 1 d G U P . .
H93 H 0.730773 0.124634 0.566934 0.047 Uiso 0.5 1 calc R . P . .
C94 C 0.880(2) 0.168(3) 0.5390(14) 0.067(8) Uani 0.5 1 d . U P . .
H94a H 0.828941 0.134858 0.510259 0.100 Uiso 0.5 1 calc R . P . .
H94b H 0.895903 0.243487 0.525093 0.100 Uiso 0.5 1 calc R . P . .
H94c H 0.929289 0.112796 0.545019 0.100 Uiso 0.5 1 calc R . P . .

loop_
_atom_site_aniso_label
_atom_site_aniso_U_11
_atom_site_aniso_U_22
_atom_site_aniso_U_33
_atom_site_aniso_U_23
_atom_site_aniso_U_13
_atom_site_aniso_U_12
La1 0.0341(3) 0.0309(3) 0.0192(2) 0.0026(3) -0.0002(2) -0.0004(3)
Cu1 0.0436(8) 0.0491(9) 0.0265(7) 0.0114(6) -0.0007(6) -0.0054(6)
Cu2 0.0450(8) 0.0416(8) 0.0159(6) -0.0041(5) 0.0008(5) 0.0018(7)
Cu3 0.035(2) 0.029(3) 0.015(2) 0.006(2) 0.0047(16) 0.000(3)
Cu3* 0.050(3) 0.030(4) 0.021(2) 0.004(2) 0.010(2) 0.002(3)
O1 0.041(4) 0.038(4) 0.015(3) 0.006(3) 0.001(3) 0.003(3)
O2 0.030(3) 0.042(4) 0.019(3) -0.003(4) -0.005(3) 0.008(4)
O3 0.046(4) 0.035(5) 0.016(3) -0.006(3) 0.004(3) 0.001(3)
O4 0.058(5) 0.029(4) 0.014(3) 0.005(3) 0.005(3) 0.003(4)
O5 0.034(4) 0.034(4) 0.018(3) 0.004(3) 0.004(3) 0.003(3)
O6 0.047(5) 0.048(6) 0.033(4) -0.009(3) 0.011(4) -0.001(4)
N1 0.049(6) 0.065(8) 0.028(5) 0.011(5) 0.005(4) 0.006(5)
N2 0.055(7) 0.064(8) 0.039(6) 0.008(5) 0.010(5) -0.003(6)
N3 0.052(6) 0.054(6) 0.021(4) 0.002(4) -0.005(4) 0.005(5)
N4 0.080(7) 0.106(9) 0.065(7) 0.043(7) 0.020(6) 0.045(6)
N5 0.044(9) 0.032(6) 0.024(7) 0.003(5) 0.015(7) 0.001(6)
N5* 0.051(8) 0.036(8) 0.025(6) 0.008(6) 0.009(6) 0.000(6)
N6 0.054(8) 0.043(6) 0.031(5) 0.012(5) 0.012(6) 0.000(6)
N6* 0.053(7) 0.054(8) 0.027(5) 0.005(5) 0.014(5) -0.006(6)
C1 0.032(6) 0.037(6) 0.018(5) 0.004(4) 0.007(4) 0.009(5)
C2 0.038(6) 0.039(6) 0.013(4) -0.004(4) -0.006(4) 0.002(5)
C3 0.045(7) 0.032(6) 0.023(5) -0.009(5) 0.000(5) -0.002(5)
C4 0.031(6) 0.028(5) 0.022(5) -0.002(4) -0.002(4) 0.003(4)
C5 0.052(7) 0.033(6) 0.033(6) -0.001(5) 0.001(5) 0.003(5)
C6 0.060(8) 0.030(5) 0.035(6) 0.014(5) 0.010(6) 0.004(6)
C7 0.055(8) 0.035(6) 0.024(5) 0.004(5) 0.011(5) -0.004(6)
C8 0.041(6) 0.030(6) 0.019(5) -0.007(4) 0.001(4) -0.005(5)
C9 0.030(5) 0.034(6) 0.018(5) 0.005(4) 0.000(4) 0.002(4)
C10 0.024(5) 0.029(5) 0.017(4) -0.003(4) -0.005(4) -0.002(4)
C11 0.041(6) 0.022(5) 0.019(5) 0.004(4) 0.004(4) -0.007(5)
C12 0.040(6) 0.034(6) 0.014(4) 0.013(4) 0.003(4) -0.008(5)
C13 0.024(5) 0.036(6) 0.021(5) 0.013(4) 0.002(4) -0.004(4)
C14 0.033(6) 0.065(9) 0.040(7) 0.023(6) 0.003(5) 0.002(6)
C15 0.040(7) 0.084(11) 0.028(6) 0.019(7) -0.005(5) -0.007(7)
C16 0.045(7) 0.045(8) 0.030(5) 0.009(5) -0.006(5) -0.017(6)
C17 0.044(6) 0.038(6) 0.016(4) 0.009(5) 0.003(4) -0.019(6)
C18 0.064(8) 0.028(6) 0.024(5) -0.001(4) -0.004(5) -0.016(6)
C19 0.040(6) 0.028(5) 0.026(5) 0.004(4) 0.005(5) 0.000(5)
C20 0.043(6) 0.037(6) 0.014(4) 0.001(5) 0.006(4) -0.009(6)
C21 0.043(6) 0.040(8) 0.018(5) 0.000(4) 0.009(4) -0.011(5)
C22 0.044(7) 0.038(7) 0.023(5) -0.001(5) 0.005(5) 0.005(5)
C23 0.061(8) 0.034(7) 0.026(6) 0.007(5) 0.007(5) 0.011(6)
C24 0.049(7) 0.046(9) 0.021(5) 0.004(5) 0.005(5) 0.008(5)
C25 0.050(8) 0.076(12) 0.036(6) 0.009(6) 0.009(6) 0.019(7)
C26 0.049(8) 0.089(12) 0.045(8) 0.001(8) 0.021(6) 0.008(8)
C27 0.049(8) 0.058(9) 0.047(8) 0.015(7) 0.001(6) -0.012(7)
C28 0.046(7) 0.050(7) 0.025(5) 0.005(5) 0.001(5) -0.002(6)
C29 0.036(6) 0.044(7) 0.023(5) 0.008(5) 0.001(4) 0.000(5)
C30 0.045(7) 0.041(6) 0.006(4) -0.003(4) -0.003(4) -0.001(5)
C31 0.047(6) 0.025(5) 0.012(4) -0.004(4) 0.002(4) -0.002(5)
C32 0.046(6) 0.031(6) 0.012(4) -0.002(4) 0.009(4) -0.005(5)
C33 0.050(7) 0.032(6) 0.019(5) -0.005(4) 0.007(5) 0.003(5)
C34 0.066(8) 0.031(6) 0.014(5) -0.003(4) 0.011(5) 0.003(6)
C35 0.072(8) 0.060(10) 0.015(5) 0.004(6) 0.011(5) 0.008(7)
C36 0.085(10) 0.046(7) 0.017(5) 0.002(5) 0.012(6) 0.017(6)
C37 0.070(8) 0.030(5) 0.010(4) -0.003(4) 0.006(5) 0.011(6)
C38 0.058(7) 0.035(6) 0.015(4) -0.006(4) 0.008(4) 0.012(5)
C39 0.044(6) 0.045(6) 0.011(4) -0.008(4) 0.006(4) -0.009(5)
C40 0.049(7) 0.030(6) 0.017(5) -0.001(4) 0.001(5) -0.001(5)
C41 0.028(5) 0.029(5) 0.019(5) 0.005(4) 0.006(4) 0.000(4)
C42 0.039(6) 0.036(6) 0.018(5) -0.001(4) 0.011(4) -0.011(5)
C43 0.044(7) 0.059(8) 0.019(5) -0.007(5) 0.010(5) -0.008(6)
C44 0.055(9) 0.081(10) 0.020(6) -0.002(6) -0.005(5) -0.004(8)
C45 0.060(11) 0.18(2) 0.033(8) 0.004(11) -0.012(7) 0.000(13)
C46 0.051(11) 0.21(3) 0.056(11) 0.003(14) -0.003(8) 0.021(14)
C47 0.042(9) 0.18(2) 0.092(15) 0.001(15) 0.010(9) 0.046(12)
C48 0.042(8) 0.094(12) 0.056(9) 0.004(8) 0.015(7) 0.008(8)
C49 0.043(7) 0.050(8) 0.035(6) -0.002(6) 0.008(5) 0.002(6)
C50 0.035(6) 0.031(6) 0.025(5) 0.005(4) 0.008(4) -0.001(5)
C51 0.030(5) 0.036(6) 0.030(5) -0.001(5) 0.014(4) 0.005(5)
C52 0.026(6) 0.058(8) 0.029(6) 0.001(5) 0.008(5) 0.020(5)
C53 0.042(7) 0.055(8) 0.038(6) 0.002(6) 0.021(5) 0.002(6)
C54 0.062(9) 0.065(10) 0.087(12) -0.004(9) 0.037(9) -0.013(8)
C55 0.073(11) 0.080(12) 0.083(12) 0.023(10) 0.056(10) 0.010(9)
C56 0.066(10) 0.073(11) 0.043(8) 0.008(7) 0.022(7) 0.011(8)
C57 0.053(8) 0.072(10) 0.038(7) 0.015(7) 0.026(6) 0.029(7)
C58 0.053(8) 0.106(13) 0.029(6) -0.019(8) 0.013(6) 0.006(8)
C59 0.049(7) 0.092(13) 0.041(7) -0.034(8) 0.019(6) -0.005(8)
C60 0.039(6) 0.048(7) 0.029(5) -0.012(5) 0.013(5) 0.008(5)
C61 0.054(8) 0.048(7) 0.038(7) 0.008(6) 0.010(6) 0.001(6)
C62 0.045(7) 0.074(11) 0.043(7) 0.019(7) 0.010(5) 0.027(7)
C63 0.051(8) 0.074(10) 0.039(7) 0.012(7) 0.001(6) 0.003(7)
C64 0.068(9) 0.055(8) 0.030(6) 0.004(6) 0.002(6) -0.023(7)
C65 0.084(12) 0.086(12) 0.041(8) 0.001(8) 0.014(8) -0.032(10)
C66 0.088(12) 0.065(10) 0.047(8) 0.000(7) 0.019(8) -0.002(9)
C67 0.072(10) 0.048(8) 0.038(7) 0.003(6) 0.011(7) 0.008(7)
C68 0.044(7) 0.074(10) 0.043(7) -0.004(7) 0.019(6) -0.003(7)
C69 0.039(7) 0.054(8) 0.029(6) 0.011(6) 0.005(5) -0.010(6)
C70 0.059(8) 0.083(8) 0.032(6) 0.020(6) -0.004(5) 0.007(6)
C71 0.069(7) 0.076(7) 0.049(8) 0.018(6) -0.007(6) 0.003(7)
C72 0.064(6) 0.081(9) 0.052(8) 0.028(6) -0.009(6) 0.014(6)
C73 0.057(7) 0.114(13) 0.088(8) 0.012(8) 0.009(7) 0.010(8)
C74 0.065(9) 0.116(12) 0.089(9) 0.019(8) 0.034(8) 0.024(8)
C75 0.089(11) 0.106(12) 0.095(9) 0.023(9) 0.048(9) 0.014(8)
C76 0.133(12) 0.094(11) 0.078(8) 0.051(8) 0.061(9) 0.051(9)
C77 0.101(12) 0.095(11) 0.076(9) 0.042(7) 0.040(8) 0.035(9)
C78 0.073(7) 0.089(9) 0.048(7) 0.034(6) 0.017(6) 0.035(7)
C79 0.053(10) 0.035(8) 0.021(7) 0.002(6) 0.009(7) 0.003(8)
C79* 0.047(8) 0.042(8) 0.027(7) 0.003(6) 0.013(6) -0.001(6)
C80 0.056(10) 0.047(7) 0.025(7) 0.004(6) 0.014(7) 0.005(8)
C80* 0.052(8) 0.040(9) 0.026(7) 0.000(7) 0.011(6) 0.001(7)
C81 0.053(10) 0.048(7) 0.030(7) 0.010(5) 0.008(8) -0.003(7)
C81* 0.054(8) 0.047(9) 0.025(6) 0.006(6) 0.014(6) 0.001(7)
C82 0.075(9) 0.045(7) 0.034(9) 0.016(7) 0.007(8) -0.009(8)
C82* 0.059(8) 0.056(9) 0.034(9) 0.013(7) 0.014(7) -0.012(7)
C83 0.073(9) 0.063(11) 0.046(7) 0.008(8) 0.013(8) -0.011(8)
C83* 0.079(12) 0.054(8) 0.035(8) 0.016(8) 0.012(8) -0.013(8)
C84 0.074(10) 0.064(10) 0.046(8) 0.004(7) 0.012(7) -0.021(8)
C84* 0.082(12) 0.053(10) 0.035(9) 0.012(8) 0.011(9) -0.015(10)
C85 0.064(8) 0.052(9) 0.043(8) -0.001(8) 0.010(7) -0.014(7)
C85* 0.077(11) 0.049(8) 0.040(10) 0.002(7) 0.012(8) -0.015(8)
C86 0.060(8) 0.036(7) 0.036(7) 0.003(7) 0.009(7) -0.004(8)
C86* 0.065(10) 0.051(8) 0.024(7) 0.003(6) 0.018(7) -0.014(7)
C87 0.044(8) 0.034(6) 0.030(6) 0.008(5) 0.012(6) 0.000(6)
C87* 0.051(8) 0.041(7) 0.026(6) 0.005(5) 0.013(5) -0.002(6)
C88 0.074(11) 0.066(11) 0.073(11) -0.001(7) 0.019(7) 0.014(7)
C89 0.035(7) 0.035(7) 0.049(8) 0.001(6) 0.005(6) 0.006(6)
C90 0.076(11) 0.062(11) 0.073(11) 0.001(7) 0.014(7) 0.003(7)
C91 0.054(8) 0.046(8) 0.051(8) 0.007(6) 0.017(6) 0.015(6)
C92 0.062(10) 0.053(9) 0.072(10) 0.007(7) 0.019(7) 0.003(6)
C93 0.037(7) 0.021(7) 0.050(8) -0.003(6) -0.002(6) -0.003(6)
C94 0.072(13) 0.065(13) 0.062(13) -0.003(11) 0.016(11) 0.019(11)

loop_
_atom_type_symbol
_atom_type_description
_atom_type_scat_dispersion_real
_atom_type_scat_dispersion_imag
_atom_type_scat_source
C C 0.0033 0.0016 'International Tables Vol C Tables 4.2.6.8 and 6.1.1.4'
H H 0.0000 0.0000 'International Tables Vol C Tables 4.2.6.8 and 6.1.1.4'
Cu Cu 0.3201 1.2651 'International Tables Vol C Tables 4.2.6.8 and 6.1.1.4'
La La -0.2871 2.4523 'International Tables Vol C Tables 4.2.6.8 and 6.1.1.4'
N N 0.0061 0.0033 'International Tables Vol C Tables 4.2.6.8 and 6.1.1.4'
O O 0.0106 0.0060 'International Tables Vol C Tables 4.2.6.8 and 6.1.1.4'

loop_
_geom_angle_atom_site_label_1
_geom_angle_atom_site_label_2
_geom_angle_atom_site_label_3
_geom_angle
O1 La1 O3 92.6(2)
O1 La1 O5 82.7(2)
O2 La1 O1 76.7(2)
O2 La1 O3 165.7(2)
O2 La1 O5 103.5(3)
O4 La1 O1 106.6(3)
O4 La1 O2 98.2(3)
O4 La1 O3 75.5(2)
O4 La1 O5 157.9(2)
O4 La1 O6 100.4(3)
O5 La1 O3 84.2(2)
O6 La1 O1 152.3(3)
O6 La1 O2 94.0(3)
O6 La1 O3 99.8(3)
O6 La1 O5 74.2(3)
O1 Cu1 La1 37.9(2)
O1 Cu1 N1 172.2(4)
N1 Cu1 La1 148.4(4)
O3 Cu2 N3 176.6(5)
O5 Cu3 La1 48.1(3)
O5 Cu3 N5 175.9(9)
N5 Cu3 La1 129.3(7)
N5* Cu3* O5 173.7(9)
Cu1 O1 La1 114.6(4)
C1 O1 La1 115.8(6)
C1 O1 Cu1 116.6(6)
C20 O2 La1 130.6(6)
Cu2 O3 La1 113.7(3)
C21 O3 La1 102.6(6)
C21 O3 Cu2 120.8(7)
C40 O4 La1 136.5(7)
Cu3 O5 La1 99.3(3)
Cu3* O5 La1 112.9(4)
C41 O5 La1 114.3(6)
C41 O5 Cu3 123.3(7)
C41 O5 Cu3* 117.3(7)
C60 O6 La1 131.1(7)
C61 N1 Cu1 115.9(9)
C69 N1 Cu1 121.8(9)
C69 N1 C61 119.0(11)
C64 N2 C63 115.1(12)
C69 N2 C63 122.8(12)
C69 N2 C64 121.6(12)
C70 N3 Cu2 118.4(10)
C78 N3 Cu2 125.4(10)
C78 N3 C70 115.9(12)
C72 N4 C73 120.0(13)
C78 N4 C72 118.6(14)
C78 N4 C73 121.4(15)
C79 N5 Cu3 116.2(15)
C87 N5 Cu3 124(2)
C87 N5 C79 120(2)
C79* N5* Cu3* 116.0(17)
C87* N5* Cu3* 123.8(18)
C87* N5* C79* 117(2)
C81 N6 C82 115(2)
C87 N6 C81 124(2)
C87 N6 C82 121(2)
C82* N6* C81* 116.8(18)
C87* N6* C81* 118(2)
C87* N6* C82* 123(2)
O1 C1 C2 118.8(8)
O1 C1 C10 121.4(9)
C2 C1 C10 119.8(9)
C3 C2 C1 123.4(9)
C2 C3 C4 119.2(10)
C5 C4 C3 120.4(10)
C5 C4 C9 121.5(9)
C9 C4 C3 118.1(9)
C6 C5 C4 119.7(11)
C5 C6 C7 119.7(11)
C8 C7 C6 120.9(10)
C7 C8 C9 121.8(10)
C4 C9 C8 116.3(9)
C4 C9 C10 121.6(9)
C10 C9 C8 122.0(9)
C1 C10 C11 119.9(9)
C9 C10 C1 117.8(9)
C9 C10 C11 122.2(8)
C12 C11 C10 118.2(9)
C20 C11 C10 120.8(9)
C20 C11 C12 121.0(10)
C13 C12 C11 122.3(10)
C13 C12 C17 118.4(10)
C17 C12 C11 119.3(10)
C14 C13 C12 122.3(11)
C15 C14 C13 119.5(13)
C16 C15 C14 121.2(12)
C15 C16 C17 121.0(12)
C12 C17 C16 117.6(11)
C18 C17 C12 119.2(10)
C18 C17 C16 123.1(11)
C19 C18 C17 121.3(10)
C18 C19 C20 122.1(11)
O2 C20 C11 123.7(11)
O2 C20 C19 119.5(11)
C11 C20 C19 116.8(9)
O3 C21 La1 52.6(4)
O3 C21 C22 116.2(10)
O3 C21 C30 124.7(10)
C22 C21 La1 106.8(7)
C30 C21 La1 108.6(7)
C30 C21 C22 119.1(11)
C23 C22 C21 120.1(11)
C22 C23 C24 122.6(11)
C23 C24 C25 123.9(12)
C23 C24 C29 118.2(11)
C25 C24 C29 117.9(12)
C26 C25 C24 124.3(14)
C25 C26 C27 118.8(13)
C28 C27 C26 120.2(14)
C27 C28 C29 120.7(13)
C28 C29 C24 118.0(11)
C30 C29 C24 119.5(11)
C30 C29 C28 122.4(12)
C21 C30 C29 120.4(11)
C21 C30 C31 118.7(10)
C29 C30 C31 120.9(11)
C32 C31 C30 121.9(9)
C40 C31 C30 118.8(9)
C40 C31 C32 119.3(10)
C33 C32 C31 121.5(10)
C37 C32 C31 120.5(9)
C37 C32 C33 117.9(9)
C34 C33 C32 120.5(10)
C33 C34 C35 122.2(10)
C36 C35 C34 119.1(11)
C35 C36 C37 120.1(12)
C32 C37 C36 120.1(10)
C32 C37 C38 118.8(9)
C36 C37 C38 121.0(10)
C39 C38 C37 120.6(10)
C38 C39 C40 121.7(9)
O4 C40 C31 123.5(10)
O4 C40 C39 117.6(9)
C31 C40 C39 118.9(9)
O5 C41 C42 114.8(9)
C50 C41 O5 124.6(9)
C50 C41 C42 120.5(9)
C43 C42 C41 122.1(10)
C42 C43 C44 118.7(10)
C43 C44 C45 123.3(13)
C43 C44 C49 120.4(11)
C49 C44 C45 116.2(15)
C46 C45 C44 125.5(18)
C45 C46 C47 119.1(17)
C48 C47 C46 119.7(15)
C47 C48 C49 119.4(15)
C44 C49 C48 119.3(12)
C44 C49 C50 119.1(12)
C48 C49 C50 121.5(12)
C41 C50 C49 119.0(10)
C41 C50 C51 119.6(9)
C49 C50 C51 121.5(10)
C52 C51 C50 121.3(10)
C60 C51 C50 118.4(10)
C60 C51 C52 120.4(10)
C53 C52 C51 124.3(10)
C53 C52 C57 117.2(12)
C57 C52 C51 118.5(12)
C54 C53 C52 121.1(13)
C53 C54 C55 120.5(16)
C56 C55 C54 120.5(15)
C55 C56 C57 120.8(14)
C56 C57 C52 119.6(15)
C56 C57 C58 121.2(13)
C58 C57 C52 119.2(13)
C59 C58 C57 121.1(12)
C58 C59 C60 122.7(14)
O6 C60 C51 124.1(10)
O6 C60 C59 117.8(11)
C51 C60 C59 118.1(12)
C62 C61 N1 111.2(11)
C61 C62 C63 112.0(12)
N2 C63 C62 109.2(11)
N2 C64 C65 113.6(11)
C66 C65 C64 115.2(14)
C65 C66 C67 115.5(14)
C68 C67 C66 114.1(12)
C69 C68 C67 114.8(11)
N1 C69 N2 122.2(13)
N1 C69 C68 118.8(11)
N2 C69 C68 118.8(13)
N3 C70 C71 111.6(13)
C72 C71 C70 105.4(15)
C71 C72 N4 113.1(12)
C74 C73 N4 114.8(16)
C73 C74 C75 110.9(19)
C74 C75 C76 114.1(15)
C77 C76 C75 120(2)
C76 C77 C78 113.9(18)
N3 C78 N4 126.5(14)
N3 C78 C77 119.9(14)
N4 C78 C77 113.0(15)
N5 C79 C80 111(2)
C80* C79* N5* 111(2)
C79 C80 C81 107(2)
C79* C80* C81* 109(2)
N6 C81 C80 112(2)
C80* C81* N6* 108(2)
C83 C82 N6 116(3)
N6* C82* C83* 114(2)
C82 C83 C84 116(3)
C84* C83* C82* 114(2)
C83 C84 C85 116(3)
C83* C84* C85* 115(2)
C86 C85 C84 115(3)
C86* C85* C84* 113(3)
C87 C86 C85 114(2)
C87* C86* C85* 113(2)
N5 C87 N6 121(2)
N5 C87 C86 121(2)
N6 C87 C86 119(2)
N5* C87* N6* 126(2)
N5* C87* C86* 118(2)
N6* C87* C86* 115(2)
C89 C88 C93 120.0
C89 C88 C94 119.5(18)
C93 C88 C94 120.5(18)
C88 C89 C90 120.0
C91 C90 C89 120.0
C92 C91 C90 120.0
C91 C92 C93 120.0
C92 C93 C88 120.0

loop_
_geom_bond_atom_site_label_1
_geom_bond_atom_site_label_2
_geom_bond_distance
La1 O1 2.464(8)
La1 O2 2.367(6)
La1 O3 2.542(7)
La1 O4 2.309(8)
La1 O5 2.528(8)
La1 O6 2.319(8)
Cu1 O1 1.850(8)
Cu1 N1 1.879(11)
Cu2 O3 1.868(8)
Cu2 N3 1.899(11)
Cu3 O5 1.828(11)
Cu3 N5 1.88(2)
Cu3* O5 1.885(11)
Cu3* N5* 1.87(2)
O1 C1 1.366(13)
O2 C20 1.317(12)
O3 C21 1.341(13)
O4 C40 1.322(12)
O5 C41 1.372(12)
O6 C60 1.308(15)
N1 C61 1.495(17)
N1 C69 1.333(17)
N2 C63 1.478(19)
N2 C64 1.452(18)
N2 C69 1.359(16)
N3 C70 1.476(17)
N3 C78 1.234(19)
N4 C72 1.47(2)
N4 C73 1.51(2)
N4 C78 1.37(2)
N5 C79 1.50(3)
N5 C87 1.25(3)
N5* C79* 1.51(3)
N5* C87* 1.27(3)
N6 C81 1.41(4)
N6 C82 1.49(3)
N6 C87 1.38(3)
N6* C81* 1.53(3)
N6* C82* 1.48(3)
N6* C87* 1.37(3)
C1 C2 1.405(15)
C1 C10 1.424(13)
C2 C3 1.343(16)
C3 C4 1.461(14)
C4 C5 1.416(16)
C4 C9 1.419(15)
C5 C6 1.368(17)
C6 C7 1.414(17)
C7 C8 1.358(16)
C8 C9 1.421(14)
C9 C10 1.420(14)
C10 C11 1.495(14)
C11 C12 1.433(15)
C11 C20 1.393(17)
C12 C13 1.399(16)
C12 C17 1.413(16)
C13 C14 1.399(16)
C14 C15 1.38(2)
C15 C16 1.35(2)
C16 C17 1.476(15)
C17 C18 1.390(18)
C18 C19 1.357(17)
C19 C20 1.443(16)
C21 C22 1.437(16)
C21 C30 1.376(16)
C22 C23 1.373(18)
C23 C24 1.382(18)
C24 C25 1.393(18)
C24 C29 1.436(17)
C25 C26 1.35(2)
C26 C27 1.41(2)
C27 C28 1.389(19)
C28 C29 1.436(18)
C29 C30 1.434(17)
C30 C31 1.497(16)
C31 C32 1.448(14)
C31 C40 1.403(14)
C32 C33 1.434(13)
C32 C37 1.396(16)
C33 C34 1.350(15)
C34 C35 1.401(18)
C35 C36 1.371(15)
C36 C37 1.436(15)
C37 C38 1.446(14)
C38 C39 1.350(15)
C39 C40 1.439(17)
C41 C42 1.432(13)
C41 C50 1.362(15)
C42 C43 1.351(16)
C43 C44 1.415(19)
C44 C45 1.432(19)
C44 C49 1.426(18)
C45 C46 1.29(3)
C46 C47 1.44(3)
C47 C48 1.40(2)
C48 C49 1.436(19)
C49 C50 1.439(17)
C50 C51 1.505(14)
C51 C52 1.441(16)
C51 C60 1.396(16)
C52 C53 1.401(18)
C52 C57 1.435(17)
C53 C54 1.34(2)
C54 C55 1.42(2)
C55 C56 1.31(2)
C56 C57 1.40(2)
C57 C58 1.41(2)
C58 C59 1.33(2)
C59 C60 1.436(15)
C61 C62 1.476(19)
C62 C63 1.49(2)
C64 C65 1.51(2)
C65 C66 1.47(2)
C66 C67 1.54(2)
C67 C68 1.53(2)
C68 C69 1.467(19)
C70 C71 1.55(2)
C71 C72 1.44(2)
C73 C74 1.45(3)
C74 C75 1.50(3)
C75 C76 1.58(3)
C76 C77 1.39(3)
C77 C78 1.57(2)
C79 C80 1.51(3)
C79* C80* 1.45(3)
C80 C81 1.51(4)
C80* C81* 1.48(4)
C82 C83 1.46(4)
C82* C83* 1.55(4)
C83 C84 1.49(4)
C83* C84* 1.48(4)
C84 C85 1.55(4)
C84* C85* 1.56(4)
C85 C86 1.54(4)
C85* C86* 1.51(4)
C86 C87 1.44(4)
C86* C87* 1.51(3)
C88 C89 1.3900
C88 C93 1.3900
C88 C94 1.45(3)
C89 C90 1.3900
C90 C91 1.3900
C91 C92 1.3900
C92 C93 1.3900
